data_7245183
loop_
_publ_author_name
'Rana, Love Karan'
'Kaur, Prabhjyot'
'Maris, Thierry'
'Duong, Adam'

_publ_section_title
;
 An insight into sensitive detection of metal ions using a novel cobalt
 MOF: single crystal, photoluminescence, and theoretical studies
;
_journal_name_full CrystEngComm
_journal_paper_doi 10.1039/D2CE00385F
_journal_year 2022
_chemical_formula_moiety 'C36.46 H36.92 N4.46 Ni O8, 2(C2 H6 O)'
_chemical_formula_sum 'C40.46 H48.91 N4.46 Ni O10'
_chemical_formula_weight 816.30
_space_group_crystal_system triclinic
_space_group_IT_number 2
_space_group_name_Hall '-P 1'
_space_group_name_H-M_alt 'P -1'
_atom_sites_solution_hydrogens mixed
_atom_sites_solution_primary dual
_audit_creation_date 2021-06-20
_audit_creation_method
;
Olex2 1.5-alpha
(compiled 2021.06.18 svn.r64d69d6c for OlexSys, GUI svn.r6354)
;
_audit_update_record
;
2021-12-12 deposited with the CCDC.	2022-06-13 downloaded from the CCDC.
;
_cell_angle_alpha 100.052(6)
_cell_angle_beta 114.832(8)
_cell_angle_gamma 92.202(6)
_cell_formula_units_Z 1
_cell_length_a 9.7970(9)
_cell_length_b 9.9620(7)
_cell_length_c 11.1350(9)
_cell_measurement_reflns_used 3695
_cell_measurement_temperature 293(2)
_cell_measurement_theta_max 72
_cell_measurement_theta_min 3
_cell_volume 963.51(15)
_computing_molecular_graphics 'Olex2 1.5-alpha (Dolomanov et al., 2009)'
_computing_publication_material 'Olex2 1.5-alpha (Dolomanov et al., 2009)'
_computing_structure_refinement 'SHELXL 2018/3 (Sheldrick, 2015)'
_computing_structure_solution 'SHELXT 2018/2 (Sheldrick, 2018)'
_diffrn_ambient_temperature 293(2)
_diffrn_measured_fraction_theta_full 0.998
_diffrn_measured_fraction_theta_max 0.971
_diffrn_measurement_device_type 'oxford diffraction'
_diffrn_radiation_type CuK\a
_diffrn_radiation_wavelength 1.54184
_diffrn_reflns_av_R_equivalents 0.0338
_diffrn_reflns_av_unetI/netI 0.0540
_diffrn_reflns_Laue_measured_fraction_full 0.998
_diffrn_reflns_Laue_measured_fraction_max 0.971
_diffrn_reflns_limit_h_max 12
_diffrn_reflns_limit_h_min -11
_diffrn_reflns_limit_k_max 12
_diffrn_reflns_limit_k_min -10
_diffrn_reflns_limit_l_max 12
_diffrn_reflns_limit_l_min -13
_diffrn_reflns_number 6830
_diffrn_reflns_point_group_measured_fraction_full 0.998
_diffrn_reflns_point_group_measured_fraction_max 0.971
_diffrn_reflns_theta_full 67.684
_diffrn_reflns_theta_max 72.468
_diffrn_reflns_theta_min 4.475
_exptl_absorpt_coefficient_mu 1.270
_exptl_absorpt_correction_T_max 0.910
_exptl_absorpt_correction_T_min 0.842
_exptl_absorpt_correction_type multi-scan
_exptl_absorpt_process_details
;
CrysAlisPro 1.171.40.84a (Rigaku Oxford Diffraction, 2020)
Empirical absorption correction using spherical harmonics,
implemented in SCALE3 ABSPACK scaling algorithm.
;
_exptl_crystal_colour Light-green
_exptl_crystal_density_diffrn 1.407
_exptl_crystal_description block
_exptl_crystal_F_000 431
_exptl_crystal_size_max 0.18
_exptl_crystal_size_mid 0.10
_exptl_crystal_size_min 0.08
_refine_diff_density_max 1.355
_refine_diff_density_min -0.503
_refine_diff_density_rms 0.083
_refine_ls_extinction_method none
_refine_ls_goodness_of_fit_ref 1.094
_refine_ls_hydrogen_treatment mixed
_refine_ls_matrix_type full
_refine_ls_number_parameters 313
_refine_ls_number_reflns 3695
_refine_ls_number_restraints 10
_refine_ls_restrained_S_all 1.094
_refine_ls_R_factor_all 0.0644
_refine_ls_R_factor_gt 0.0551
_refine_ls_shift/su_max 0.000
_refine_ls_shift/su_mean 0.000
_refine_ls_structure_factor_coef Fsqd
_refine_ls_weighting_details 'w=1/[\s^2^(Fo^2^)+(0.0832P)^2^+0.8648P] where P=(Fo^2^+2Fc^2^)/3'
_refine_ls_weighting_scheme calc
_refine_ls_wR_factor_gt 0.1564
_refine_ls_wR_factor_ref 0.1642
_reflns_Friedel_coverage 0.000
_reflns_number_gt 3163
_reflns_number_total 3695
_reflns_threshold_expression 'I > 2\s(I)'
_cod_data_source_file d2ce00385f2.cif
_cod_data_source_block ni-tere-26n3_auto
_cod_database_code 7245183
_shelx_shelxl_version_number 2018/3
_shelx_space_group_comment
;
The symmetry employed for this shelxl refinement is uniquely defined
by the following loop, which should always be used as a source of
symmetry information in preference to the above space-group names.
They are only intended as comments.
;
_shelx_estimated_absorpt_t_max 0.889
_shelx_estimated_absorpt_t_min 0.745
_olex2_refinement_description
;
1. Fixed Uiso
 At 1.2 times of:
  All C(H) groups, All C(H,H) groups, All N(H) groups
 At 1.5 times of:
  All C(H,H,H) groups, All O(H) groups
2. Restrained distances
 O1A-H1AA
 0.85 with sigma of 0.01
 O1-H1A
 0.85 with sigma of 0.01
 C17-H1A
 1.886813 with sigma of 0.02
 C17A-H1AA
 1.887893 with sigma of 0.02
 Ni1-H1AA
 2.601027 with sigma of 0.02
 Ni1-H1A
 2.596243 with sigma of 0.02
 O5-C20 \\sim O5A-C20A
 with sigma of 0.02
 C20-C21 \\sim C20A-C21A
 with sigma of 0.02
 O5-C21 \\sim O5A-C21A
 with sigma of 0.04
 Ni1-O1 \\sim Ni1-O1A
 with sigma of 0.02
3. Uiso/Uaniso restraints and constraints
Uanis(C17) = Uanis(C17A)
Uanis(N1) = Uanis(C1A)
Uanis(O5) = Uanis(O5A)
Uanis(O1A) = Uanis(O1)
4. Rigid body (RIGU) restrains
 O5, O5A
 with sigma for 1-2 distances of 0.001 and sigma for 1-3 distances of 0.001
5. Others
 Sof(C20A)=Sof(H20C)=Sof(H20D)=Sof(C21A)=Sof(H21D)=Sof(H21E)=Sof(H21F)=
 Sof(O5A)=Sof(H5AA)=1-FVAR(1)
 Sof(C20)=Sof(H20A)=Sof(H20B)=Sof(C21)=Sof(H21A)=Sof(H21B)=Sof(H21C)=Sof(O5)=
 Sof(H5A)=FVAR(1)
 Sof(C17)=Sof(H17)=Sof(C18)=Sof(H18A)=Sof(H18B)=Sof(H18C)=Sof(C19)=Sof(H19A)=
 Sof(H19B)=Sof(H19C)=Sof(N1)=Sof(O1)=Sof(H1A)=1-FVAR(2)
 Sof(C17A)=Sof(H17A)=Sof(H17B)=Sof(O1A)=Sof(H1AA)=Sof(C1A)=Sof(H1AB)=Sof(H1AC)=
 Sof(H1AD)=FVAR(2)
6.a Secondary CH2 refined with riding coordinates:
 C10(H10A,H10B), C17A(H17A,H17B), C20(H20A,H20B), C20A(H20C,H20D)
6.b Aromatic/amide H refined with riding coordinates:
 C1(H1), C2(H2), C5(H5), C6(H6), C7(H7), C9(H9), C13(H13), C15(H15), C16(H16),
 C17(H17), N3(H3)
6.c Idealised Me refined as rotating group:
 C18(H18A,H18B,H18C), C19(H19A,H19B,H19C), C1A(H1AB,H1AC,H1AD), C21(H21A,H21B,
 H21C), C21A(H21D,H21E,H21F)
6.d Idealised tetrahedral OH refined as rotating group:
 O5(H5A), O5A(H5AA)
;
_olex2_submission_special_instructions 'No special instructions were received'

loop_
_space_group_symop_operation_xyz
'x, y, z'
'-x, -y, -z'

loop_
_atom_site_label
_atom_site_type_symbol
_atom_site_fract_x
_atom_site_fract_y
_atom_site_fract_z
_atom_site_U_iso_or_equiv
_atom_site_adp_type
_atom_site_occupancy
_atom_site_site_symmetry_order
_atom_site_calc_flag
_atom_site_refinement_flags_posn
_atom_site_refinement_flags_adp
_atom_site_refinement_flags_occupancy
_atom_site_disorder_assembly
_atom_site_disorder_group
C1 C 1.1265(3) 0.5221(3) 0.9754(3) 0.0169(5) Uani 1 1 d . . . . .
H1 H 1.210635 0.536881 0.958678 0.020 Uiso 1 1 calc R U . . .
C2 C 0.9819(3) 0.4993(3) 0.8693(3) 0.0173(5) Uani 1 1 d . . . . .
H2 H 0.969980 0.498867 0.781828 0.021 Uiso 1 1 calc R U . . .
C3 C 0.8543(3) 0.4771(3) 0.8926(3) 0.0156(5) Uani 1 1 d . . . . .
C4 C 0.6981(3) 0.4556(3) 0.7779(3) 0.0175(5) Uani 1 1 d . . . . .
C5 C 0.3601(3) 0.2077(3) 0.3469(3) 0.0240(6) Uani 1 1 d . . . . .
H5 H 0.270587 0.247544 0.322329 0.029 Uiso 1 1 calc R U . . .
C6 C 0.3524(4) 0.0683(3) 0.2992(3) 0.0300(7) Uani 1 1 d . . . . .
H6 H 0.259280 0.015702 0.244189 0.036 Uiso 1 1 calc R U . . .
C7 C 0.4849(4) 0.0085(3) 0.3344(3) 0.0298(7) Uani 1 1 d . . . . .
H7 H 0.481857 -0.085192 0.304071 0.036 Uiso 1 1 calc R U . . .
C8 C 0.6232(3) 0.0900(3) 0.4160(3) 0.0234(6) Uani 1 1 d . . . . .
C9 C 0.6201(3) 0.2281(3) 0.4595(3) 0.0202(6) Uani 1 1 d . . . . .
H9 H 0.711868 0.283100 0.514130 0.024 Uiso 1 1 calc R U . . .
C10 C 0.7713(4) 0.0294(3) 0.4561(3) 0.0275(6) Uani 1 1 d . . . . .
H10A H 0.852034 0.097059 0.525560 0.033 Uiso 1 1 calc R U . . .
H10B H 0.765130 -0.049388 0.494758 0.033 Uiso 1 1 calc R U . . .
C11 C 0.8825(3) 0.0766(3) 0.3070(3) 0.0210(6) Uani 1 1 d . . . . .
C12 C 0.9219(3) 0.0226(3) 0.1921(3) 0.0200(6) Uani 1 1 d . . . . .
C13 C 0.9525(3) 0.1143(3) 0.1251(3) 0.0201(6) Uani 1 1 d . . . . .
H13 H 0.945462 0.206914 0.150160 0.024 Uiso 1 1 calc R U . . .
C14 C 0.9944(3) 0.0709(3) 0.0187(3) 0.0198(6) Uani 1 1 d . . . . .
C15 C 1.0262(4) 0.1637(3) -0.0523(3) 0.0250(6) Uani 1 1 d . . . . .
H15 H 1.019050 0.256645 -0.029070 0.030 Uiso 1 1 calc R U . . .
C16 C 1.0672(3) 0.1187(3) -0.1540(3) 0.0242(6) Uani 1 1 d . . . . .
H16 H 1.088132 0.181265 -0.198806 0.029 Uiso 1 1 calc R U . . .
C17 C 0.797(5) 0.582(4) 0.467(5) 0.0280(15) Uani 0.228(9) 1 d D . P A 2
H17 H 0.858369 0.602660 0.559294 0.034 Uiso 0.228(9) 1 calc R U P A 2
C18 C 0.9133(18) 0.6952(15) 0.3576(14) 0.032(4) Uani 0.228(9) 1 d . . P A 2
H18A H 0.831136 0.741872 0.307062 0.048 Uiso 0.228(9) 1 calc R U P A 2
H18B H 0.970300 0.669390 0.306889 0.048 Uiso 0.228(9) 1 calc R U P A 2
H18C H 0.978272 0.755086 0.442388 0.048 Uiso 0.228(9) 1 calc R U P A 2
C19 C 0.7853(16) 0.4173(14) 0.2777(15) 0.030(4) Uani 0.228(9) 1 d . . P A 2
H19A H 0.701222 0.377078 0.287908 0.044 Uiso 0.228(9) 1 calc R U P A 2
H19B H 0.863825 0.358405 0.298609 0.044 Uiso 0.228(9) 1 calc R U P A 2
H19C H 0.752544 0.428313 0.186158 0.044 Uiso 0.228(9) 1 calc R U P A 2
N1 N 0.852(5) 0.571(5) 0.383(4) 0.0350(15) Uani 0.228(9) 1 d . . P A 2
O1 O 0.639(3) 0.561(2) 0.416(2) 0.0175(10) Uani 0.228(9) 1 d D . P A 2
H1A H 0.597(5) 0.594(14) 0.345(8) 0.026 Uiso 0.228(9) 1 d D U P A 2
C17A C 0.7852(12) 0.6095(8) 0.4578(12) 0.0280(15) Uani 0.772(9) 1 d D . P A 1
H17A H 0.848833 0.598525 0.548821 0.034 Uiso 0.772(9) 1 calc R U P A 1
H17B H 0.771426 0.705744 0.461278 0.034 Uiso 0.772(9) 1 calc R U P A 1
O1A O 0.6396(7) 0.5271(5) 0.4062(6) 0.0175(10) Uani 0.772(9) 1 d D . P A 1
H1AA H 0.593(2) 0.541(4) 0.3256(16) 0.026 Uiso 0.772(9) 1 d D U P A 1
C1A C 0.8647(14) 0.5619(14) 0.3615(11) 0.0350(15) Uani 0.772(9) 1 d . . P A 1
H1AB H 0.805282 0.579692 0.273354 0.052 Uiso 0.772(9) 1 calc R U P A 1
H1AC H 0.872710 0.465393 0.354100 0.052 Uiso 0.772(9) 1 calc R U P A 1
H1AD H 0.964206 0.612096 0.398849 0.052 Uiso 0.772(9) 1 calc R U P A 1
C20 C 0.5541(8) -0.2914(8) -0.0037(8) 0.044(2) Uani 0.557(12) 1 d D . P B 1
H20A H 0.644409 -0.273781 -0.016818 0.053 Uiso 0.557(12) 1 calc R U P B 1
H20B H 0.519913 -0.389214 -0.032639 0.053 Uiso 0.557(12) 1 calc R U P B 1
C21 C 0.4352(16) -0.2146(15) -0.0811(13) 0.090(4) Uani 0.557(12) 1 d D . P B 1
H21A H 0.400591 -0.251174 -0.176133 0.134 Uiso 0.557(12) 1 calc R U P B 1
H21B H 0.474995 -0.119552 -0.060485 0.134 Uiso 0.557(12) 1 calc R U P B 1
H21C H 0.351995 -0.222663 -0.057573 0.134 Uiso 0.557(12) 1 calc R U P B 1
O5 O 0.587(3) -0.243(5) 0.1411(16) 0.043(4) Uani 0.557(12) 1 d D . P B 1
H5A H 0.535229 -0.293967 0.161080 0.064 Uiso 0.557(12) 1 calc R U P B 1
C20A C 0.5124(10) -0.1921(9) 0.0294(8) 0.038(3) Uani 0.443(12) 1 d D . P B 2
H20C H 0.417512 -0.180878 0.035610 0.046 Uiso 0.443(12) 1 calc R U P B 2
H20D H 0.559244 -0.102753 0.033576 0.046 Uiso 0.443(12) 1 calc R U P B 2
C21A C 0.4864(18) -0.2856(14) -0.0951(12) 0.064(4) Uani 0.443(12) 1 d D . P B 2
H21D H 0.414707 -0.252951 -0.170533 0.097 Uiso 0.443(12) 1 calc R U P B 2
H21E H 0.446893 -0.375159 -0.094784 0.097 Uiso 0.443(12) 1 calc R U P B 2
H21F H 0.580165 -0.290729 -0.102669 0.097 Uiso 0.443(12) 1 calc R U P B 2
O5A O 0.615(4) -0.254(6) 0.141(2) 0.043(4) Uani 0.443(12) 1 d D . P B 2
H5AA H 0.628312 -0.330918 0.109726 0.064 Uiso 0.443(12) 1 calc R U P B 2
N2 N 0.4918(3) 0.2873(2) 0.4273(2) 0.0192(5) Uani 1 1 d . . . . .
N3 N 0.8096(3) -0.0135(3) 0.3430(3) 0.0263(5) Uani 1 1 d . . . . .
H3 H 0.785081 -0.097410 0.299080 0.032 Uiso 1 1 calc R U . . .
Ni1 Ni 0.500000 0.500000 0.500000 0.0158(2) Uani 1 2 d DS . P . .
O2 O 0.6880(2) 0.4945(2) 0.67295(18) 0.0186(4) Uani 1 1 d . . . . .
O3 O 0.5906(2) 0.4015(3) 0.7933(2) 0.0306(5) Uani 1 1 d . . . . .
O4 O 0.9190(3) 0.1975(2) 0.3657(2) 0.0324(5) Uani 1 1 d . . . . .

loop_
_atom_site_aniso_label
_atom_site_aniso_U_11
_atom_site_aniso_U_22
_atom_site_aniso_U_33
_atom_site_aniso_U_23
_atom_site_aniso_U_13
_atom_site_aniso_U_12
C1 0.0145(12) 0.0223(13) 0.0140(12) 0.0059(10) 0.0051(10) 0.0042(10)
C2 0.0204(14) 0.0204(13) 0.0111(11) 0.0050(9) 0.0059(11) 0.0044(10)
C3 0.0164(12) 0.0145(12) 0.0134(12) 0.0042(9) 0.0035(10) 0.0033(9)
C4 0.0176(13) 0.0199(13) 0.0141(12) 0.0059(10) 0.0050(11) 0.0028(10)
C5 0.0165(13) 0.0328(16) 0.0211(14) 0.0084(11) 0.0056(11) 0.0014(11)
C6 0.0238(15) 0.0328(17) 0.0272(16) 0.0027(12) 0.0072(13) -0.0059(13)
C7 0.0386(18) 0.0240(15) 0.0280(16) 0.0043(12) 0.0164(14) -0.0011(13)
C8 0.0260(15) 0.0303(15) 0.0178(13) 0.0103(11) 0.0113(12) 0.0038(12)
C9 0.0176(13) 0.0276(14) 0.0148(12) 0.0069(10) 0.0056(11) 0.0012(11)
C10 0.0320(17) 0.0312(16) 0.0241(15) 0.0109(12) 0.0143(13) 0.0094(13)
C11 0.0164(13) 0.0227(14) 0.0199(13) 0.0048(11) 0.0039(11) 0.0039(10)
C12 0.0169(13) 0.0208(13) 0.0191(13) 0.0029(10) 0.0053(11) 0.0005(10)
C13 0.0205(13) 0.0140(12) 0.0208(13) 0.0021(10) 0.0050(11) 0.0011(10)
C14 0.0195(13) 0.0167(14) 0.0191(13) 0.0033(10) 0.0048(11) 0.0003(10)
C15 0.0325(16) 0.0144(12) 0.0266(15) 0.0043(11) 0.0115(13) 0.0029(11)
C16 0.0302(16) 0.0182(13) 0.0255(15) 0.0074(11) 0.0125(13) 0.0004(11)
C17 0.024(2) 0.032(5) 0.028(2) 0.011(3) 0.0088(19) 0.005(3)
C18 0.042(9) 0.030(7) 0.024(7) 0.003(5) 0.016(6) -0.004(6)
C19 0.028(7) 0.029(7) 0.031(8) 0.006(6) 0.013(6) 0.005(6)
N1 0.028(3) 0.053(3) 0.029(4) 0.001(3) 0.020(2) 0.002(2)
O1 0.0135(9) 0.024(3) 0.0141(13) 0.008(2) 0.0034(9) 0.0003(18)
C17A 0.024(2) 0.032(5) 0.028(2) 0.011(3) 0.0088(19) 0.005(3)
O1A 0.0135(9) 0.024(3) 0.0141(13) 0.008(2) 0.0034(9) 0.0003(18)
C1A 0.028(3) 0.053(3) 0.029(4) 0.001(3) 0.020(2) 0.002(2)
C20 0.029(3) 0.064(5) 0.034(5) 0.012(3) 0.009(3) -0.004(3)
C21 0.099(10) 0.089(10) 0.072(9) 0.044(8) 0.018(8) 0.017(8)
O5 0.025(10) 0.058(6) 0.0424(16) 0.0200(16) 0.010(3) -0.007(7)
C20A 0.039(5) 0.043(5) 0.027(5) 0.007(3) 0.010(4) -0.008(4)
C21A 0.078(10) 0.069(8) 0.038(7) 0.006(6) 0.021(7) -0.003(7)
O5A 0.025(10) 0.058(6) 0.0424(16) 0.0200(16) 0.010(3) -0.007(7)
N2 0.0183(11) 0.0240(12) 0.0137(11) 0.0063(9) 0.0047(9) 0.0005(9)
N3 0.0339(14) 0.0220(12) 0.0275(13) 0.0044(10) 0.0177(12) 0.0037(10)
Ni1 0.0103(3) 0.0248(4) 0.0105(3) 0.0075(2) 0.0013(2) 0.0008(2)
O2 0.0124(9) 0.0292(10) 0.0117(9) 0.0079(7) 0.0015(7) 0.0017(7)
O3 0.0160(10) 0.0504(14) 0.0209(11) 0.0189(10) 0.0003(8) -0.0058(9)
O4 0.0387(13) 0.0234(11) 0.0358(13) -0.0052(9) 0.0220(11) -0.0051(9)

loop_
_atom_type_symbol
_atom_type_description
_atom_type_scat_dispersion_real
_atom_type_scat_dispersion_imag
_atom_type_scat_source
C C 0.0181 0.0091 'International Tables Vol C Tables 4.2.6.8 and 6.1.1.4'
H H 0.0000 0.0000 'International Tables Vol C Tables 4.2.6.8 and 6.1.1.4'
N N 0.0311 0.0180 'International Tables Vol C Tables 4.2.6.8 and 6.1.1.4'
Ni Ni -3.0029 0.5091 'International Tables Vol C Tables 4.2.6.8 and 6.1.1.4'
O O 0.0492 0.0322 'International Tables Vol C Tables 4.2.6.8 and 6.1.1.4'

loop_
_geom_angle_atom_site_label_1
_geom_angle_atom_site_label_2
_geom_angle_atom_site_label_3
_geom_angle
_geom_angle_site_symmetry_1
_geom_angle_site_symmetry_3
_geom_angle_publ_flag
C2 C1 H1 119.9 . . ?
C2 C1 C3 120.1(3) . 2_767 ?
C3 C1 H1 119.9 2_767 . ?
C1 C2 H2 119.6 . . ?
C1 C2 C3 120.7(2) . . ?
C3 C2 H2 119.6 . . ?
C1 C3 C4 120.3(2) 2_767 . ?
C2 C3 C1 119.2(2) . 2_767 ?
C2 C3 C4 120.5(2) . . ?
O2 C4 C3 115.7(2) . . ?
O3 C4 C3 118.6(2) . . ?
O3 C4 O2 125.7(2) . . ?
C6 C5 H5 118.8 . . ?
N2 C5 H5 118.8 . . ?
N2 C5 C6 122.4(3) . . ?
C5 C6 H6 120.4 . . ?
C7 C6 C5 119.2(3) . . ?
C7 C6 H6 120.4 . . ?
C6 C7 H7 120.4 . . ?
C6 C7 C8 119.3(3) . . ?
C8 C7 H7 120.4 . . ?
C7 C8 C10 121.2(3) . . ?
C9 C8 C7 117.6(3) . . ?
C9 C8 C10 121.1(3) . . ?
C8 C9 H9 118.2 . . ?
N2 C9 C8 123.6(3) . . ?
N2 C9 H9 118.2 . . ?
C8 C10 H10A 108.9 . . ?
C8 C10 H10B 108.9 . . ?
H10A C10 H10B 107.8 . . ?
N3 C10 C8 113.2(2) . . ?
N3 C10 H10A 108.9 . . ?
N3 C10 H10B 108.9 . . ?
N3 C11 C12 117.2(3) . . ?
O4 C11 C12 120.6(3) . . ?
O4 C11 N3 122.2(3) . . ?
C13 C12 C11 118.5(3) . . ?
C13 C12 C16 119.3(3) . 2_755 ?
C16 C12 C11 122.2(3) 2_755 . ?
C12 C13 H13 119.3 . . ?
C12 C13 C14 121.4(3) . . ?
C14 C13 H13 119.3 . . ?
C13 C14 C14 119.0(3) . 2_755 ?
C13 C14 C15 122.4(3) . . ?
C15 C14 C14 118.6(3) . 2_755 ?
C14 C15 H15 119.5 . . ?
C16 C15 C14 121.0(3) . . ?
C16 C15 H15 119.5 . . ?
C12 C16 H16 119.6 2_755 . ?
C15 C16 C12 120.7(3) . 2_755 ?
C15 C16 H16 119.6 . . ?
N1 C17 H17 121.1 . . ?
N1 C17 O1 118(4) . . ?
O1 C17 H17 121.1 . . ?
H18A C18 H18B 109.5 . . ?
H18A C18 H18C 109.5 . . ?
H18B C18 H18C 109.5 . . ?
N1 C18 H18A 109.5 . . ?
N1 C18 H18B 109.5 . . ?
N1 C18 H18C 109.5 . . ?
H19A C19 H19B 109.5 . . ?
H19A C19 H19C 109.5 . . ?
H19B C19 H19C 109.5 . . ?
N1 C19 H19A 109.5 . . ?
N1 C19 H19B 109.5 . . ?
N1 C19 H19C 109.5 . . ?
C17 N1 C18 120(4) . . ?
C17 N1 C19 109(3) . . ?
C18 N1 C19 127(2) . . ?
C17 O1 H1A 110(3) . . ?
C17 O1 Ni1 131(2) . . ?
Ni1 O1 H1A 117(2) . . ?
H17A C17A H17B 108.2 . . ?
O1A C17A H17A 109.8 . . ?
O1A C17A H17B 109.8 . . ?
O1A C17A C1A 109.4(9) . . ?
C1A C17A H17A 109.8 . . ?
C1A C17A H17B 109.8 . . ?
C17A O1A H1AA 103.4(16) . . ?
C17A O1A Ni1 130.1(6) . . ?
Ni1 O1A H1AA 114.0(15) . . ?
C17A C1A H1AB 109.5 . . ?
C17A C1A H1AC 109.5 . . ?
C17A C1A H1AD 109.5 . . ?
H1AB C1A H1AC 109.5 . . ?
H1AB C1A H1AD 109.5 . . ?
H1AC C1A H1AD 109.5 . . ?
H20A C20 H20B 108.6 . . ?
C21 C20 H20A 110.4 . . ?
C21 C20 H20B 110.4 . . ?
C21 C20 O5 106.7(15) . . ?
O5 C20 H20A 110.4 . . ?
O5 C20 H20B 110.4 . . ?
C20 C21 H21A 109.5 . . ?
C20 C21 H21B 109.5 . . ?
C20 C21 H21C 109.5 . . ?
H21A C21 H21B 109.5 . . ?
H21A C21 H21C 109.5 . . ?
H21B C21 H21C 109.5 . . ?
C20 O5 H5A 109.5 . . ?
H20C C20A H20D 108.7 . . ?
C21A C20A H20C 110.5 . . ?
C21A C20A H20D 110.5 . . ?
C21A C20A O5A 106(2) . . ?
O5A C20A H20C 110.5 . . ?
O5A C20A H20D 110.5 . . ?
C20A C21A H21D 109.5 . . ?
C20A C21A H21E 109.5 . . ?
C20A C21A H21F 109.5 . . ?
H21D C21A H21E 109.5 . . ?
H21D C21A H21F 109.5 . . ?
H21E C21A H21F 109.5 . . ?
C20A O5A H5AA 109.5 . . ?
C5 N2 C9 117.8(3) . . ?
C5 N2 Ni1 121.6(2) . . ?
C9 N2 Ni1 120.55(19) . . ?
C10 N3 H3 119.6 . . ?
C11 N3 C10 120.7(3) . . ?
C11 N3 H3 119.6 . . ?
O1 Ni1 N2 85.3(6) 2_666 . ?
O1 Ni1 N2 94.7(6) . . ?
O1A Ni1 O1A 180.00(17) 2_666 . ?
O1A Ni1 N2 85.32(14) 2_666 2_666 ?
O1A Ni1 N2 94.68(14) . 2_666 ?
O1A Ni1 N2 85.32(14) . . ?
O1A Ni1 N2 94.68(14) 2_666 . ?
N2 Ni1 N2 180.0 . 2_666 ?
O2 Ni1 O1 90.5(7) . 2_666 ?
O2 Ni1 O1 89.5(7) 2_666 2_666 ?
O2 Ni1 O1 90.5(7) 2_666 . ?
O2 Ni1 O1 89.5(7) . . ?
O2 Ni1 O1A 91.05(18) . 2_666 ?
O2 Ni1 O1A 91.05(18) 2_666 . ?
O2 Ni1 O1A 88.95(18) 2_666 2_666 ?
O2 Ni1 O1A 88.95(18) . . ?
O2 Ni1 N2 90.61(8) 2_666 2_666 ?
O2 Ni1 N2 90.61(8) . . ?
O2 Ni1 N2 89.39(8) 2_666 . ?
O2 Ni1 N2 89.39(8) . 2_666 ?
O2 Ni1 O2 180.0 . 2_666 ?
C4 O2 Ni1 129.53(18) . . ?

loop_
_geom_bond_atom_site_label_1
_geom_bond_atom_site_label_2
_geom_bond_distance
_geom_bond_site_symmetry_2
_geom_bond_publ_flag
C1 H1 0.9300 . ?
C1 C2 1.389(4) . ?
C1 C3 1.400(4) 2_767 ?
C2 H2 0.9300 . ?
C2 C3 1.397(4) . ?
C3 C4 1.502(4) . ?
C4 O2 1.261(3) . ?
C4 O3 1.252(4) . ?
C5 H5 0.9300 . ?
C5 C6 1.384(5) . ?
C5 N2 1.341(4) . ?
C6 H6 0.9300 . ?
C6 C7 1.381(5) . ?
C7 H7 0.9300 . ?
C7 C8 1.395(5) . ?
C8 C9 1.382(4) . ?
C8 C10 1.512(4) . ?
C9 H9 0.9300 . ?
C9 N2 1.345(4) . ?
C10 H10A 0.9700 . ?
C10 H10B 0.9700 . ?
C10 N3 1.460(4) . ?
C11 C12 1.505(4) . ?
C11 N3 1.339(4) . ?
C11 O4 1.226(4) . ?
C12 C13 1.373(4) . ?
C12 C16 1.419(4) 2_755 ?
C13 H13 0.9300 . ?
C13 C14 1.415(4) . ?
C14 C14 1.423(5) 2_755 ?
C14 C15 1.420(4) . ?
C15 H15 0.9300 . ?
C15 C16 1.365(4) . ?
C16 H16 0.9300 . ?
C17 H17 0.9300 . ?
C17 N1 1.25(6) . ?
C17 O1 1.40(4) . ?
C18 H18A 0.9600 . ?
C18 H18B 0.9600 . ?
C18 H18C 0.9600 . ?
C18 N1 1.48(5) . ?
C19 H19A 0.9600 . ?
C19 H19B 0.9600 . ?
C19 H19C 0.9600 . ?
C19 N1 1.67(4) . ?
O1 H1A 0.853(10) . ?
O1 Ni1 2.072(15) . ?
C17A H17A 0.9700 . ?
C17A H17B 0.9700 . ?
C17A O1A 1.448(11) . ?
C17A C1A 1.592(15) . ?
O1A H1AA 0.858(10) . ?
O1A Ni1 2.074(4) . ?
C1A H1AB 0.9600 . ?
C1A H1AC 0.9600 . ?
C1A H1AD 0.9600 . ?
C20 H20A 0.9700 . ?
C20 H20B 0.9700 . ?
C20 C21 1.463(12) . ?
C20 O5 1.49(2) . ?
C21 H21A 0.9600 . ?
C21 H21B 0.9600 . ?
C21 H21C 0.9600 . ?
O5 H5A 0.8200 . ?
C20A H20C 0.9700 . ?
C20A H20D 0.9700 . ?
C20A C21A 1.445(12) . ?
C20A O5A 1.49(2) . ?
C21A H21D 0.9600 . ?
C21A H21E 0.9600 . ?
C21A H21F 0.9600 . ?
O5A H5AA 0.8200 . ?
N2 Ni1 2.118(2) . ?
N3 H3 0.8600 . ?
Ni1 O2 2.0420(18) . ?
Ni1 O2 2.0420(18) 2_666 ?

loop_
_geom_torsion_atom_site_label_1
_geom_torsion_atom_site_label_2
_geom_torsion_atom_site_label_3
_geom_torsion_atom_site_label_4
_geom_torsion
_geom_torsion_site_symmetry_1
_geom_torsion_site_symmetry_2
_geom_torsion_site_symmetry_3
_geom_torsion_site_symmetry_4
_geom_torsion_publ_flag
C1 C2 C3 C1 -0.1(4) . . . 2_767 ?
C1 C2 C3 C4 178.7(2) . . . . ?
C1 C3 C4 O2 160.5(2) 2_767 . . . ?
C1 C3 C4 O3 -19.6(4) 2_767 . . . ?
C2 C3 C4 O2 -18.2(4) . . . . ?
C2 C3 C4 O3 161.6(3) . . . . ?
C3 C1 C2 C3 0.1(4) 2_767 . . . ?
C3 C4 O2 Ni1 -174.67(16) . . . . ?
C5 C6 C7 C8 -0.6(5) . . . . ?
C6 C5 N2 C9 1.2(4) . . . . ?
C6 C5 N2 Ni1 -179.5(2) . . . . ?
C6 C7 C8 C9 0.9(4) . . . . ?
C6 C7 C8 C10 -179.4(3) . . . . ?
C7 C8 C9 N2 -0.2(4) . . . . ?
C7 C8 C10 N3 69.2(4) . . . . ?
C8 C9 N2 C5 -0.9(4) . . . . ?
C8 C9 N2 Ni1 179.8(2) . . . . ?
C8 C10 N3 C11 85.5(4) . . . . ?
C9 C8 C10 N3 -111.1(3) . . . . ?
C10 C8 C9 N2 -179.8(2) . . . . ?
C11 C12 C13 C14 178.2(2) . . . . ?
C12 C11 N3 C10 178.1(2) . . . . ?
C12 C13 C14 C14 -0.3(5) . . . 2_755 ?
C12 C13 C14 C15 179.9(3) . . . . ?
C13 C14 C15 C16 179.6(3) . . . . ?
C14 C14 C15 C16 -0.2(5) 2_755 . . . ?
C14 C15 C16 C12 0.4(5) . . . 2_755 ?
C16 C12 C13 C14 0.1(4) 2_755 . . . ?
N1 C17 O1 Ni1 155(3) . . . . ?
O1 C17 N1 C18 104(4) . . . . ?
O1 C17 N1 C19 -55(4) . . . . ?
C1A C17A O1A Ni1 164.0(6) . . . . ?
N2 C5 C6 C7 -0.5(5) . . . . ?
N3 C11 C12 C13 160.1(3) . . . . ?
N3 C11 C12 C16 -21.8(4) . . . 2_755 ?
O3 C4 O2 Ni1 5.5(4) . . . . ?
O4 C11 C12 C13 -21.2(4) . . . . ?
O4 C11 C12 C16 156.8(3) . . . 2_755 ?
O4 C11 N3 C10 -0.5(4) . . . . ?
